data_4342710
loop_
_publ_author_name
'Nguyen, Alex L.'
'Bobadova-Parvanova, Petia'
'Hopfinger, Melissa'
'Fronczek, Frank R.'
'Smith, Kevin M.'
'Vicente, M Gra\,ca H'

_publ_section_title
;
 Synthesis and Reactivity of 4,4-Dialkoxy-BODIPYs: An Experimental and
 Computational Study.
;
_journal_issue 7
_journal_name_full 'Inorganic chemistry'
_journal_page_first 3228
_journal_page_last 3236
_journal_paper_doi 10.1021/ic502821m
_journal_volume 54
_journal_year 2015
_chemical_formula_moiety 'C25 H25 B N2 O2'
_chemical_formula_sum 'C25 H25 B N2 O2'
_chemical_formula_weight 396.28
_chemical_name_systematic
;
 ?
;
_space_group_IT_number 14
_symmetry_cell_setting monoclinic
_symmetry_space_group_name_Hall '-P 2yn'
_symmetry_space_group_name_H-M 'P 1 21/n 1'
_atom_sites_solution_hydrogens geom
_atom_sites_solution_primary direct
_atom_sites_solution_secondary difmap
_audit_creation_method SHELXL-97
_cell_angle_alpha 90
_cell_angle_beta 92.521(6)
_cell_angle_gamma 90
_cell_formula_units_Z 8
_cell_length_a 7.9474(8)
_cell_length_b 11.8269(10)
_cell_length_c 45.453(4)
_cell_measurement_reflns_used 6400
_cell_measurement_temperature 100.0(5)
_cell_measurement_theta_max 66.97
_cell_measurement_theta_min 3.89
_cell_volume 4268.1(7)
_computing_cell_refinement 'Bruker SAINT'
_computing_data_collection 'Bruker APEX2'
_computing_data_reduction 'Bruker SAINT'
_computing_molecular_graphics 'ORTEP-3 for Windows (Farrugia, 2012)'
_computing_publication_material 'SHELXL-97 (Sheldrick, 2008)'
_computing_structure_refinement 'SHELXL-97 (Sheldrick, 2008)'
_computing_structure_solution 'SHELXS-97 (Sheldrick, 2008)'
_diffrn_ambient_temperature 100.0(5)
_diffrn_measured_fraction_theta_full 0.932
_diffrn_measured_fraction_theta_max 0.918
_diffrn_measurement_device_type 'Bruker Kappa APEX-II DUO'
_diffrn_measurement_method '\f and \w scans'
_diffrn_radiation_monochromator 'QUAZAR multilayer optics'
_diffrn_radiation_source 'I\mS microfocus'
_diffrn_radiation_type CuK\a
_diffrn_radiation_wavelength 1.54184
_diffrn_reflns_av_R_equivalents 0.0446
_diffrn_reflns_av_sigmaI/netI 0.0503
_diffrn_reflns_limit_h_max 9
_diffrn_reflns_limit_h_min -7
_diffrn_reflns_limit_k_max 13
_diffrn_reflns_limit_k_min -6
_diffrn_reflns_limit_l_max 54
_diffrn_reflns_limit_l_min -51
_diffrn_reflns_number 18058
_diffrn_reflns_theta_full 66.50
_diffrn_reflns_theta_max 67.40
_diffrn_reflns_theta_min 1.95
_exptl_absorpt_coefficient_mu 0.611
_exptl_absorpt_correction_T_max 0.9879
_exptl_absorpt_correction_T_min 0.8285
_exptl_absorpt_correction_type multi-scan
_exptl_absorpt_process_details 'SADABS (Sheldrick, 2004)'
_exptl_crystal_colour orange
_exptl_crystal_density_diffrn 1.233
_exptl_crystal_density_method 'not measured'
_exptl_crystal_description plate
_exptl_crystal_F_000 1680
_exptl_crystal_size_max 0.32
_exptl_crystal_size_mid 0.18
_exptl_crystal_size_min 0.02
_refine_diff_density_max 0.420
_refine_diff_density_min -0.269
_refine_diff_density_rms 0.054
_refine_ls_extinction_method none
_refine_ls_goodness_of_fit_ref 1.139
_refine_ls_hydrogen_treatment constr
_refine_ls_matrix_type full
_refine_ls_number_parameters 549
_refine_ls_number_reflns 7057
_refine_ls_number_restraints 0
_refine_ls_restrained_S_all 1.139
_refine_ls_R_factor_all 0.0968
_refine_ls_R_factor_gt 0.0800
_refine_ls_shift/su_max 0.001
_refine_ls_shift/su_mean 0.000
_refine_ls_structure_factor_coef Fsqd
_refine_ls_weighting_details 'calc w=1/[\s^2^(Fo^2^)+(0.0189P)^2^+9.5397P] where P=(Fo^2^+2Fc^2^)/3'
_refine_ls_weighting_scheme calc
_refine_ls_wR_factor_gt 0.1732
_refine_ls_wR_factor_ref 0.1801
_reflns_number_gt 5633
_reflns_number_total 7057
_reflns_threshold_expression I>2\s(I)
_cod_data_source_file ic502821m_si_002.cif
_cod_data_source_block 1e
_cod_depositor_comments
;
The following automatic conversions were performed:

'_symmetry_cell_setting' value 'Monoclinic' changed to 'monoclinic'
according to
/usr/data/users/saulius/crontab/automatic-downloads/rss-feeds/ACS/lib/dictionaries/cif_core.dic
dictionary named 'cif_core.dic' version 2.4.2 from 2011-04-26.

Automatic conversion script
Id: cif_fix_values 3105 2015-03-04 15:46:00Z robertas 

 Adding full bibliography for 4342707--4342712.cif.
;
_cod_original_sg_symbol_Hall '-P 2yn '
_cod_original_sg_symbol_H-M 'P 21/n  '
_cod_database_code 4342710

loop_
_symmetry_equiv_pos_as_xyz
'x, y, z'
'-x+1/2, y+1/2, -z+1/2'
'-x, -y, -z'
'x-1/2, -y-1/2, z-1/2'

loop_
_atom_site_label
_atom_site_type_symbol
_atom_site_fract_x
_atom_site_fract_y
_atom_site_fract_z
_atom_site_U_iso_or_equiv
_atom_site_adp_type
_atom_site_occupancy
_atom_site_symmetry_multiplicity
_atom_site_calc_flag
_atom_site_refinement_flags
O1 O 0.9314(3) 0.6180(2) 0.59036(5) 0.0386(6) Uani 1 1 d .
O2 O 0.8072(3) 0.7882(2) 0.60007(5) 0.0383(6) Uani 1 1 d .
N1 N 0.6812(4) 0.6749(3) 0.55887(7) 0.0342(7) Uani 1 1 d .
N2 N 0.9562(4) 0.7697(3) 0.55299(6) 0.0334(7) Uani 1 1 d .
C1 C 0.5492(5) 0.6204(3) 0.57042(8) 0.0377(9) Uani 1 1 d .
C2 C 0.4274(5) 0.6017(3) 0.54817(9) 0.0406(9) Uani 1 1 d .
H2 H 0.3229 0.5647 0.5506 0.049 Uiso 1 1 calc R
C3 C 0.4804(5) 0.6448(3) 0.52209(8) 0.0375(9) Uani 1 1 d .
C4 C 0.6433(4) 0.6921(3) 0.52883(8) 0.0329(8) Uani 1 1 d .
C5 C 0.7581(4) 0.7471(3) 0.51131(8) 0.0328(8) Uani 1 1 d .
C6 C 0.9128(5) 0.7844(3) 0.52292(8) 0.0328(8) Uani 1 1 d .
C7 C 1.0521(5) 0.8398(3) 0.50995(8) 0.0362(9) Uani 1 1 d .
C8 C 1.1708(5) 0.8557(3) 0.53226(8) 0.0381(9) Uani 1 1 d .
H8 H 1.2774 0.8905 0.5302 0.046 Uiso 1 1 calc R
C9 C 1.1109(5) 0.8130(3) 0.55844(8) 0.0367(9) Uani 1 1 d .
C10 C 0.5441(5) 0.5906(4) 0.60223(9) 0.0476(11) Uani 1 1 d .
H10A H 0.6459 0.5483 0.6082 0.071 Uiso 1 1 calc R
H10B H 0.4446 0.5441 0.6054 0.071 Uiso 1 1 calc R
H10C H 0.5385 0.6600 0.6140 0.071 Uiso 1 1 calc R
C11 C 0.3839(5) 0.6379(4) 0.49332(9) 0.0455(10) Uani 1 1 d .
H11A H 0.2825 0.5922 0.4956 0.068 Uiso 1 1 calc R
H11B H 0.4542 0.6029 0.4787 0.068 Uiso 1 1 calc R
H11C H 0.3515 0.7142 0.4868 0.068 Uiso 1 1 calc R
C12 C 1.0691(5) 0.8748(3) 0.47854(9) 0.0430(10) Uani 1 1 d .
H12A H 1.1721 0.9194 0.4769 0.064 Uiso 1 1 calc R
H12B H 0.9714 0.9205 0.4721 0.064 Uiso 1 1 calc R
H12C H 1.0749 0.8073 0.4661 0.064 Uiso 1 1 calc R
C13 C 1.1969(5) 0.8153(4) 0.58818(8) 0.0437(10) Uani 1 1 d .
H13A H 1.1264 0.8557 0.6019 0.066 Uiso 1 1 calc R
H13B H 1.3055 0.8540 0.5871 0.066 Uiso 1 1 calc R
H13C H 1.2154 0.7377 0.5952 0.066 Uiso 1 1 calc R
C14 C 0.7095(5) 0.7699(3) 0.47963(8) 0.0351(9) Uani 1 1 d .
C15 C 0.7642(5) 0.6999(4) 0.45737(8) 0.0427(10) Uani 1 1 d .
H15 H 0.8326 0.6362 0.4623 0.051 Uiso 1 1 calc R
C16 C 0.7197(5) 0.7222(4) 0.42813(9) 0.0457(10) Uani 1 1 d .
H16 H 0.7583 0.6740 0.4131 0.055 Uiso 1 1 calc R
C17 C 0.6196(5) 0.8142(4) 0.42071(9) 0.0439(10) Uani 1 1 d .
H17 H 0.5886 0.8296 0.4007 0.053 Uiso 1 1 calc R
C18 C 0.5653(6) 0.8837(4) 0.44282(9) 0.0495(11) Uani 1 1 d .
H18 H 0.4964 0.9471 0.4379 0.059 Uiso 1 1 calc R
C19 C 0.6099(5) 0.8620(3) 0.47195(9) 0.0432(10) Uani 1 1 d .
H19 H 0.5718 0.9108 0.4869 0.052 Uiso 1 1 calc R
C20 C 0.9807(5) 0.5290(3) 0.57188(9) 0.0409(10) Uani 1 1 d .
H20A H 1.0965 0.5050 0.5779 0.049 Uiso 1 1 calc R
H20B H 0.9824 0.5569 0.5514 0.049 Uiso 1 1 calc R
C21 C 0.8687(5) 0.4315(4) 0.57287(8) 0.0410(9) Uani 1 1 d .
C22 C 0.7814(6) 0.3511(4) 0.57414(9) 0.0486(11) Uani 1 1 d .
H22 H 0.7111 0.2864 0.5752 0.058 Uiso 1 1 calc R
C23 C 0.7186(5) 0.8884(3) 0.59248(9) 0.0414(10) Uani 1 1 d .
H23A H 0.6278 0.9002 0.6064 0.050 Uiso 1 1 calc R
H23B H 0.6658 0.8805 0.5724 0.050 Uiso 1 1 calc R
C24 C 0.8316(5) 0.9876(4) 0.59331(8) 0.0429(10) Uani 1 1 d .
C25 C 0.9208(6) 1.0667(4) 0.59392(9) 0.0490(11) Uani 1 1 d .
H25 H 0.9930 1.1307 0.5944 0.059 Uiso 1 1 calc R
B1 B 0.8446(6) 0.7126(4) 0.57651(9) 0.0354(10) Uani 1 1 d .
O3 O 0.3901(3) 0.2689(2) 0.65518(5) 0.0392(6) Uani 1 1 d .
O4 O 0.5071(3) 0.0907(2) 0.65313(5) 0.0413(7) Uani 1 1 d .
N3 N 0.3521(4) 0.1412(3) 0.69794(6) 0.0350(7) Uani 1 1 d .
N4 N 0.6323(4) 0.2270(3) 0.68991(6) 0.0358(7) Uani 1 1 d .
C26 C 0.1962(5) 0.0989(3) 0.69345(9) 0.0384(9) Uani 1 1 d .
C27 C 0.1318(5) 0.0714(3) 0.72066(9) 0.0425(10) Uani 1 1 d .
H27 H 0.0234 0.0404 0.7235 0.051 Uiso 1 1 calc R
C28 C 0.2501(5) 0.0962(3) 0.74253(8) 0.0381(9) Uani 1 1 d .
C29 C 0.3909(5) 0.1429(3) 0.72819(8) 0.0354(9) Uani 1 1 d .
C30 C 0.5440(5) 0.1873(3) 0.73919(8) 0.0373(9) Uani 1 1 d .
C31 C 0.6626(5) 0.2317(3) 0.72043(8) 0.0351(9) Uani 1 1 d .
C32 C 0.8183(5) 0.2894(3) 0.72624(8) 0.0375(9) Uani 1 1 d .
C33 C 0.8762(5) 0.3174(3) 0.69902(9) 0.0406(9) Uani 1 1 d .
H33 H 0.9778 0.3569 0.6957 0.049 Uiso 1 1 calc R
C34 C 0.7626(5) 0.2789(3) 0.67719(8) 0.0372(9) Uani 1 1 d .
C35 C 0.1131(5) 0.0859(4) 0.66368(9) 0.0467(10) Uani 1 1 d .
H35A H 0.1143 0.1585 0.6533 0.070 Uiso 1 1 calc R
H35B H -0.0037 0.0613 0.6656 0.070 Uiso 1 1 calc R
H35C H 0.1738 0.0293 0.6525 0.070 Uiso 1 1 calc R
C36 C 0.2288(5) 0.0772(4) 0.77487(9) 0.0482(11) Uani 1 1 d .
H36A H 0.2185 0.1503 0.7848 0.072 Uiso 1 1 calc R
H36B H 0.3270 0.0366 0.7833 0.072 Uiso 1 1 calc R
H36C H 0.1269 0.0324 0.7776 0.072 Uiso 1 1 calc R
C37 C 0.9065(5) 0.3188(4) 0.75512(9) 0.0467(10) Uani 1 1 d .
H37A H 1.0025 0.3684 0.7516 0.070 Uiso 1 1 calc R
H37B H 0.9468 0.2495 0.7649 0.070 Uiso 1 1 calc R
H37C H 0.8279 0.3579 0.7677 0.070 Uiso 1 1 calc R
C38 C 0.7706(5) 0.2924(4) 0.64466(8) 0.0461(10) Uani 1 1 d .
H38A H 0.7584 0.2182 0.6352 0.069 Uiso 1 1 calc R
H38B H 0.8794 0.3254 0.6400 0.069 Uiso 1 1 calc R
H38C H 0.6795 0.3423 0.6374 0.069 Uiso 1 1 calc R
C39 C 0.5822(5) 0.1901(3) 0.77163(8) 0.0349(8) Uani 1 1 d .
C40 C 0.5134(5) 0.2743(4) 0.78878(9) 0.0426(10) Uani 1 1 d .
H40 H 0.4394 0.3288 0.7799 0.051 Uiso 1 1 calc R
C41 C 0.5526(5) 0.2787(4) 0.81868(9) 0.0455(10) Uani 1 1 d .
H41 H 0.5060 0.3368 0.8303 0.055 Uiso 1 1 calc R
C42 C 0.6581(5) 0.2000(4) 0.83175(9) 0.0462(10) Uani 1 1 d .
H42 H 0.6852 0.2038 0.8523 0.055 Uiso 1 1 calc R
C43 C 0.7250(5) 0.1149(4) 0.81492(9) 0.0463(10) Uani 1 1 d .
H43 H 0.7965 0.0594 0.8240 0.056 Uiso 1 1 calc R
C44 C 0.6882(5) 0.1104(3) 0.78499(8) 0.0403(9) Uani 1 1 d .
H44 H 0.7356 0.0525 0.7735 0.048 Uiso 1 1 calc R
C45 C 0.3565(5) 0.3693(3) 0.67049(9) 0.0425(10) Uani 1 1 d .
H45A H 0.4635 0.4104 0.6747 0.051 Uiso 1 1 calc R
H45B H 0.3077 0.3503 0.6895 0.051 Uiso 1 1 calc R
C46 C 0.2403(5) 0.4424(3) 0.65367(8) 0.0387(9) Uani 1 1 d .
C47 C 0.1437(5) 0.5056(4) 0.64135(9) 0.0455(10) Uani 1 1 d .
H47 H 0.0668 0.5559 0.6315 0.055 Uiso 1 1 calc R
C48 C 0.5854(5) -0.0065(3) 0.66570(9) 0.0416(10) Uani 1 1 d .
H48A H 0.6165 0.0087 0.6867 0.050 Uiso 1 1 calc R
H48B H 0.6902 -0.0224 0.6555 0.050 Uiso 1 1 calc R
C49 C 0.4750(5) -0.1067(4) 0.66369(9) 0.0439(10) Uani 1 1 d .
C50 C 0.3897(6) -0.1885(4) 0.66166(10) 0.0517(11) Uani 1 1 d .
H50 H 0.3211 -0.2542 0.6600 0.062 Uiso 1 1 calc R
B2 B 0.4696(6) 0.1808(4) 0.67277(9) 0.0365(10) Uani 1 1 d .

loop_
_atom_site_aniso_label
_atom_site_aniso_U_11
_atom_site_aniso_U_22
_atom_site_aniso_U_33
_atom_site_aniso_U_23
_atom_site_aniso_U_13
_atom_site_aniso_U_12
O1 0.0402(15) 0.0353(15) 0.0404(14) 0.0028(12) 0.0036(12) 0.0056(12)
O2 0.0395(15) 0.0366(15) 0.0389(14) 0.0020(12) 0.0030(11) 0.0066(12)
N1 0.0316(17) 0.0320(17) 0.0392(17) 0.0001(14) 0.0055(13) 0.0035(14)
N2 0.0343(17) 0.0307(17) 0.0352(16) -0.0005(13) 0.0016(13) 0.0035(14)
C1 0.032(2) 0.035(2) 0.047(2) 0.0009(17) 0.0086(17) 0.0042(17)
C2 0.032(2) 0.038(2) 0.052(2) -0.0012(19) 0.0054(18) -0.0010(18)
C3 0.039(2) 0.031(2) 0.043(2) -0.0039(17) 0.0021(17) 0.0089(17)
C4 0.032(2) 0.028(2) 0.039(2) -0.0023(16) 0.0032(16) 0.0027(16)
C5 0.032(2) 0.0249(19) 0.042(2) -0.0024(16) 0.0043(16) 0.0076(15)
C6 0.036(2) 0.0252(19) 0.038(2) -0.0002(16) 0.0041(16) 0.0032(16)
C7 0.039(2) 0.027(2) 0.043(2) 0.0003(16) 0.0057(17) 0.0063(17)
C8 0.032(2) 0.033(2) 0.049(2) -0.0010(18) 0.0041(17) 0.0013(17)
C9 0.037(2) 0.031(2) 0.043(2) -0.0022(17) 0.0022(17) 0.0067(17)
C10 0.046(3) 0.050(3) 0.047(2) 0.006(2) 0.0101(19) 0.007(2)
C11 0.042(2) 0.045(2) 0.049(2) -0.006(2) 0.0024(19) 0.001(2)
C12 0.044(2) 0.037(2) 0.048(2) 0.0035(18) 0.0047(19) 0.0028(19)
C13 0.038(2) 0.046(2) 0.047(2) -0.0031(19) 0.0007(18) 0.0038(19)
C14 0.036(2) 0.031(2) 0.038(2) 0.0007(16) 0.0029(16) -0.0045(17)
C15 0.048(2) 0.038(2) 0.042(2) 0.0004(18) 0.0044(18) 0.0057(19)
C16 0.049(2) 0.048(3) 0.040(2) -0.0015(19) 0.0050(18) 0.001(2)
C17 0.043(2) 0.051(3) 0.037(2) 0.0048(19) -0.0029(18) -0.011(2)
C18 0.056(3) 0.042(3) 0.050(2) 0.007(2) -0.003(2) 0.009(2)
C19 0.046(2) 0.038(2) 0.046(2) -0.0004(18) 0.0008(18) 0.0069(19)
C20 0.039(2) 0.036(2) 0.048(2) 0.0033(18) 0.0085(18) 0.0075(18)
C21 0.041(2) 0.042(2) 0.040(2) -0.0008(18) 0.0052(18) 0.000(2)
C22 0.050(3) 0.051(3) 0.046(2) -0.003(2) 0.006(2) -0.006(2)
C23 0.036(2) 0.044(2) 0.044(2) -0.0051(19) 0.0003(17) 0.0084(19)
C24 0.051(3) 0.041(3) 0.037(2) -0.0025(18) 0.0054(19) 0.008(2)
C25 0.052(3) 0.043(3) 0.051(3) 0.001(2) 0.001(2) 0.001(2)
B1 0.038(2) 0.033(2) 0.035(2) 0.0004(19) 0.0015(18) 0.000(2)
O3 0.0398(15) 0.0399(16) 0.0377(14) 0.0006(12) -0.0020(11) 0.0041(12)
O4 0.0469(16) 0.0391(16) 0.0376(14) -0.0006(12) -0.0031(12) 0.0050(13)
N3 0.0324(17) 0.0336(18) 0.0390(17) 0.0004(14) 0.0009(13) -0.0004(14)
N4 0.0367(18) 0.0339(18) 0.0365(17) 0.0018(14) 0.0004(13) 0.0030(14)
C26 0.035(2) 0.032(2) 0.048(2) -0.0004(18) -0.0002(17) 0.0047(17)
C27 0.037(2) 0.035(2) 0.055(2) 0.0028(19) 0.0027(19) -0.0017(18)
C28 0.037(2) 0.031(2) 0.046(2) 0.0024(17) 0.0027(18) 0.0028(17)
C29 0.036(2) 0.030(2) 0.040(2) 0.0014(16) -0.0004(16) 0.0015(17)
C30 0.042(2) 0.029(2) 0.041(2) 0.0035(17) 0.0041(17) 0.0074(17)
C31 0.038(2) 0.031(2) 0.036(2) 0.0033(16) 0.0006(16) 0.0037(17)
C32 0.038(2) 0.032(2) 0.042(2) -0.0022(17) -0.0007(17) 0.0030(17)
C33 0.033(2) 0.040(2) 0.049(2) 0.0004(19) 0.0045(18) -0.0007(18)
C34 0.038(2) 0.032(2) 0.042(2) 0.0009(17) 0.0049(17) 0.0079(18)
C35 0.039(2) 0.048(3) 0.053(2) -0.004(2) -0.0015(19) 0.000(2)
C36 0.043(2) 0.048(3) 0.054(3) 0.009(2) 0.006(2) -0.002(2)
C37 0.045(2) 0.046(3) 0.049(2) -0.001(2) -0.0010(19) -0.004(2)
C38 0.043(2) 0.051(3) 0.045(2) 0.005(2) 0.0081(18) 0.001(2)
C39 0.035(2) 0.031(2) 0.039(2) -0.0010(16) 0.0046(16) -0.0046(17)
C40 0.041(2) 0.039(2) 0.048(2) -0.0001(19) 0.0033(18) 0.0046(19)
C41 0.046(2) 0.045(3) 0.046(2) -0.008(2) 0.0096(19) -0.003(2)
C42 0.050(3) 0.055(3) 0.034(2) -0.0027(19) 0.0008(18) -0.013(2)
C43 0.047(3) 0.048(3) 0.044(2) 0.002(2) -0.0019(19) 0.001(2)
C44 0.040(2) 0.040(2) 0.041(2) -0.0025(18) 0.0019(17) 0.0035(18)
C45 0.050(3) 0.036(2) 0.042(2) 0.0017(18) 0.0000(18) 0.0049(19)
C46 0.037(2) 0.040(2) 0.039(2) 0.0012(18) 0.0058(17) -0.0023(19)
C47 0.044(2) 0.048(3) 0.045(2) 0.006(2) 0.0048(19) 0.007(2)
C48 0.035(2) 0.044(2) 0.045(2) -0.0071(19) -0.0029(17) 0.0067(19)
C49 0.043(2) 0.046(3) 0.043(2) -0.0029(19) 0.0030(18) 0.008(2)
C50 0.051(3) 0.048(3) 0.056(3) 0.001(2) 0.005(2) 0.000(2)
B2 0.036(2) 0.036(3) 0.037(2) -0.0003(19) -0.0012(19) 0.003(2)

loop_
_atom_type_symbol
_atom_type_description
_atom_type_scat_dispersion_real
_atom_type_scat_dispersion_imag
_atom_type_scat_source
C C 0.0181 0.0091 'International Tables Vol C Tables 4.2.6.8 and 6.1.1.4'
H H 0.0000 0.0000 'International Tables Vol C Tables 4.2.6.8 and 6.1.1.4'
B B 0.0090 0.0039 'International Tables Vol C Tables 4.2.6.8 and 6.1.1.4'
N N 0.0311 0.0180 'International Tables Vol C Tables 4.2.6.8 and 6.1.1.4'
O O 0.0492 0.0322 'International Tables Vol C Tables 4.2.6.8 and 6.1.1.4'

loop_
_geom_angle_atom_site_label_1
_geom_angle_atom_site_label_2
_geom_angle_atom_site_label_3
_geom_angle
C20 O1 B1 117.3(3)
C23 O2 B1 117.2(3)
C1 N1 C4 108.0(3)
C1 N1 B1 125.2(3)
C4 N1 B1 126.7(3)
C9 N2 C6 108.3(3)
C9 N2 B1 125.3(3)
C6 N2 B1 126.4(3)
N1 C1 C2 108.7(3)
N1 C1 C10 122.8(4)
C2 C1 C10 128.5(4)
C3 C2 C1 109.9(4)
C3 C2 H2 125.1
C1 C2 H2 125.1
C2 C3 C4 105.6(3)
C2 C3 C11 124.9(4)
C4 C3 C11 129.5(4)
C5 C4 N1 120.3(3)
C5 C4 C3 131.8(3)
N1 C4 C3 107.8(3)
C6 C5 C4 121.4(3)
C6 C5 C14 119.6(3)
C4 C5 C14 118.9(3)
C5 C6 N2 120.3(3)
C5 C6 C7 132.5(3)
N2 C6 C7 107.2(3)
C8 C7 C6 106.1(3)
C8 C7 C12 125.5(4)
C6 C7 C12 128.4(4)
C7 C8 C9 109.4(3)
C7 C8 H8 125.3
C9 C8 H8 125.3
N2 C9 C8 108.9(3)
N2 C9 C13 123.6(3)
C8 C9 C13 127.4(4)
C1 C10 H10A 109.5
C1 C10 H10B 109.5
H10A C10 H10B 109.5
C1 C10 H10C 109.5
H10A C10 H10C 109.5
H10B C10 H10C 109.5
C3 C11 H11A 109.5
C3 C11 H11B 109.5
H11A C11 H11B 109.5
C3 C11 H11C 109.5
H11A C11 H11C 109.5
H11B C11 H11C 109.5
C7 C12 H12A 109.5
C7 C12 H12B 109.5
H12A C12 H12B 109.5
C7 C12 H12C 109.5
H12A C12 H12C 109.5
H12B C12 H12C 109.5
C9 C13 H13A 109.5
C9 C13 H13B 109.5
H13A C13 H13B 109.5
C9 C13 H13C 109.5
H13A C13 H13C 109.5
H13B C13 H13C 109.5
C19 C14 C15 118.6(4)
C19 C14 C5 120.3(3)
C15 C14 C5 121.1(3)
C16 C15 C14 120.6(4)
C16 C15 H15 119.7
C14 C15 H15 119.7
C17 C16 C15 120.3(4)
C17 C16 H16 119.9
C15 C16 H16 119.9
C16 C17 C18 119.1(4)
C16 C17 H17 120.5
C18 C17 H17 120.5
C19 C18 C17 120.8(4)
C19 C18 H18 119.6
C17 C18 H18 119.6
C18 C19 C14 120.6(4)
C18 C19 H19 119.7
C14 C19 H19 119.7
O1 C20 C21 112.6(3)
O1 C20 H20A 109.1
C21 C20 H20A 109.1
O1 C20 H20B 109.1
C21 C20 H20B 109.1
H20A C20 H20B 107.8
C22 C21 C20 178.2(5)
C21 C22 H22 180.0
O2 C23 C24 111.4(3)
O2 C23 H23A 109.4
C24 C23 H23A 109.4
O2 C23 H23B 109.4
C24 C23 H23B 109.4
H23A C23 H23B 108.0
C25 C24 C23 179.7(6)
C24 C25 H25 180.0
O2 B1 O1 105.6(3)
O2 B1 N1 111.5(3)
O1 B1 N1 111.9(3)
O2 B1 N2 112.4(3)
O1 B1 N2 110.8(3)
N1 B1 N2 104.8(3)
C45 O3 B2 115.1(3)
C48 O4 B2 116.9(3)
C26 N3 C29 108.5(3)
C26 N3 B2 124.8(3)
C29 N3 B2 126.7(3)
C34 N4 C31 107.7(3)
C34 N4 B2 124.8(3)
C31 N4 B2 127.2(3)
N3 C26 C27 108.9(3)
N3 C26 C35 123.2(4)
C27 C26 C35 128.0(4)
C28 C27 C26 109.0(4)
C28 C27 H27 125.5
C26 C27 H27 125.5
C27 C28 C29 106.1(3)
C27 C28 C36 125.0(4)
C29 C28 C36 128.8(4)
N3 C29 C30 120.5(3)
N3 C29 C28 107.5(3)
C30 C29 C28 132.0(4)
C29 C30 C31 121.5(3)
C29 C30 C39 119.8(3)
C31 C30 C39 118.7(4)
N4 C31 C30 119.8(3)
N4 C31 C32 108.2(3)
C30 C31 C32 131.9(4)
C33 C32 C31 105.6(3)
C33 C32 C37 124.5(4)
C31 C32 C37 129.8(3)
C32 C33 C34 109.3(4)
C32 C33 H33 125.4
C34 C33 H33 125.4
N4 C34 C33 109.2(3)
N4 C34 C38 122.6(4)
C33 C34 C38 128.2(4)
C26 C35 H35A 109.5
C26 C35 H35B 109.5
H35A C35 H35B 109.5
C26 C35 H35C 109.5
H35A C35 H35C 109.5
H35B C35 H35C 109.5
C28 C36 H36A 109.5
C28 C36 H36B 109.5
H36A C36 H36B 109.5
C28 C36 H36C 109.5
H36A C36 H36C 109.5
H36B C36 H36C 109.5
C32 C37 H37A 109.5
C32 C37 H37B 109.5
H37A C37 H37B 109.5
C32 C37 H37C 109.5
H37A C37 H37C 109.5
H37B C37 H37C 109.5
C34 C38 H38A 109.5
C34 C38 H38B 109.5
H38A C38 H38B 109.5
C34 C38 H38C 109.5
H38A C38 H38C 109.5
H38B C38 H38C 109.5
C44 C39 C40 119.1(4)
C44 C39 C30 120.7(3)
C40 C39 C30 120.1(4)
C41 C40 C39 120.1(4)
C41 C40 H40 120.0
C39 C40 H40 120.0
C42 C41 C40 120.5(4)
C42 C41 H41 119.7
C40 C41 H41 119.7
C41 C42 C43 119.8(4)
C41 C42 H42 120.1
C43 C42 H42 120.1
C44 C43 C42 120.1(4)
C44 C43 H43 119.9
C42 C43 H43 119.9
C43 C44 C39 120.3(4)
C43 C44 H44 119.8
C39 C44 H44 119.8
O3 C45 C46 111.8(3)
O3 C45 H45A 109.3
C46 C45 H45A 109.3
O3 C45 H45B 109.3
C46 C45 H45B 109.3
H45A C45 H45B 107.9
C47 C46 C45 176.2(4)
C46 C47 H47 180.0
O4 C48 C49 112.2(3)
O4 C48 H48A 109.2
C49 C48 H48A 109.2
O4 C48 H48B 109.2
C49 C48 H48B 109.2
H48A C48 H48B 107.9
C50 C49 C48 178.3(5)
C49 C50 H50 180.0
O4 B2 O3 106.9(3)
O4 B2 N4 112.2(3)
O3 B2 N4 110.7(3)
O4 B2 N3 112.2(3)
O3 B2 N3 110.9(3)
N4 B2 N3 104.0(3)

loop_
_geom_bond_atom_site_label_1
_geom_bond_atom_site_label_2
_geom_bond_distance
O1 C20 1.413(4)
O1 B1 1.444(5)
O2 C23 1.414(4)
O2 B1 1.436(5)
N1 C1 1.357(5)
N1 C4 1.400(5)
N1 B1 1.561(5)
N2 C9 1.345(5)
N2 C6 1.406(5)
N2 B1 1.571(5)
C1 C2 1.386(6)
C1 C10 1.491(5)
C2 C3 1.373(5)
C2 H2 0.9500
C3 C4 1.431(5)
C3 C11 1.489(5)
C4 C5 1.398(5)
C5 C6 1.388(5)
C5 C14 1.499(5)
C6 C7 1.435(5)
C7 C8 1.367(5)
C7 C12 1.498(5)
C8 C9 1.396(5)
C8 H8 0.9500
C9 C13 1.488(5)
C10 H10A 0.9800
C10 H10B 0.9800
C10 H10C 0.9800
C11 H11A 0.9800
C11 H11B 0.9800
C11 H11C 0.9800
C12 H12A 0.9800
C12 H12B 0.9800
C12 H12C 0.9800
C13 H13A 0.9800
C13 H13B 0.9800
C13 H13C 0.9800
C14 C19 1.382(5)
C14 C15 1.391(5)
C15 C16 1.386(5)
C15 H15 0.9500
C16 C17 1.381(6)
C16 H16 0.9500
C17 C18 1.382(6)
C17 H17 0.9500
C18 C19 1.379(6)
C18 H18 0.9500
C19 H19 0.9500
C20 C21 1.458(6)
C20 H20A 0.9900
C20 H20B 0.9900
C21 C22 1.180(6)
C22 H22 0.9500
C23 C24 1.476(6)
C23 H23A 0.9900
C23 H23B 0.9900
C24 C25 1.173(6)
C25 H25 0.9500
O3 C45 1.409(5)
O3 B2 1.442(5)
O4 C48 1.415(5)
O4 B2 1.430(5)
N3 C26 1.343(5)
N3 C29 1.396(5)
N3 B2 1.579(5)
N4 C34 1.355(5)
N4 C31 1.399(5)
N4 B2 1.578(5)
C26 C27 1.398(5)
C26 C35 1.488(5)
C27 C28 1.370(6)
C27 H27 0.9500
C28 C29 1.430(5)
C28 C36 1.504(5)
C29 C30 1.397(5)
C30 C31 1.401(5)
C30 C39 1.493(5)
C31 C32 1.427(5)
C32 C33 1.379(5)
C32 C37 1.502(5)
C33 C34 1.389(5)
C33 H33 0.9500
C34 C38 1.491(5)
C35 H35A 0.9800
C35 H35B 0.9800
C35 H35C 0.9800
C36 H36A 0.9800
C36 H36B 0.9800
C36 H36C 0.9800
C37 H37A 0.9800
C37 H37B 0.9800
C37 H37C 0.9800
C38 H38A 0.9800
C38 H38B 0.9800
C38 H38C 0.9800
C39 C44 1.387(5)
C39 C40 1.391(5)
C40 C41 1.382(6)
C40 H40 0.9500
C41 C42 1.371(6)
C41 H41 0.9500
C42 C43 1.385(6)
C42 H42 0.9500
C43 C44 1.380(5)
C43 H43 0.9500
C44 H44 0.9500
C45 C46 1.457(6)
C45 H45A 0.9900
C45 H45B 0.9900
C46 C47 1.193(6)
C47 H47 0.9500
C48 C49 1.475(6)
C48 H48A 0.9900
C48 H48B 0.9900
C49 C50 1.182(6)
C50 H50 0.9500
